data_2242472
loop_
_publ_author_name
'Blignaut, Jacques'
'Lemmerer, Andreas'

_publ_section_title
;
 An investigation to elucidate the factors dictating the crystal structure
 of seven ammonium carboxylate molecular salts
;
_journal_issue 5
_journal_name_full 'Acta Crystallographica Section E'
_journal_page_first 580
_journal_page_last 586
_journal_paper_doi 10.1107/S2056989017017856
_journal_volume 74
_journal_year 2018
_chemical_formula_iupac 'C8 H12 N +, C7 H4 I O2 -'
_chemical_formula_moiety 'C8 H12 N +, C7 H4 I O2 -'
_chemical_formula_sum 'C15 H16 I N O2'
_chemical_formula_weight 369.19
_chemical_name_common '(RS)-alpha-methylbenzylammonium 4-iodobenzoate'
_chemical_name_systematic
;
(<i>RS</i>)-1-Phenylethan-1-aminium 4-iodobenzoate
;
_space_group_IT_number 14
_symmetry_cell_setting monoclinic
_symmetry_space_group_name_Hall '-P 2yn'
_symmetry_space_group_name_H-M 'P 1 21/n 1'
_atom_sites_solution_hydrogens mixed
_audit_conform_dict_name cif_core.dic
_audit_conform_dict_version 2.4.3
_audit_creation_method 'WinGX routine CIF_UPDATE'
_cell_angle_alpha 90
_cell_angle_beta 99.527(2)
_cell_angle_gamma 90
_cell_formula_units_Z 4
_cell_length_a 9.7224(5)
_cell_length_b 6.0571(3)
_cell_length_c 24.8767(12)
_cell_measurement_reflns_used 9122
_cell_measurement_temperature 173(2)
_cell_measurement_theta_max 28.26
_cell_measurement_theta_min 3.32
_cell_volume 1444.77(12)
_computing_cell_refinement
;
SAINT-Plus (Bruker, 2016)
;
_computing_data_collection
;
APEX3 (Bruker, 2016)
;
_computing_data_reduction
;
SAINT-Plus (Bruker, 2016) and XPREP (Bruker, 2016)
;
_computing_molecular_graphics
;
ORTEP-3 for Windows (Farrugia, 2012) and DIAMOND (Brandenburg & Berndt,
1999)
;
_computing_publication_material
;
WinGX (Farrugia, 2012)
;
_computing_structure_refinement
;
SHELXL2017 (Sheldrick, 2015)
;
_computing_structure_solution
;
SHELXS97 (Sheldrick, 2008)
;
_diffrn_ambient_temperature 173(2)
_diffrn_measured_fraction_theta_full 0.999
_diffrn_measured_fraction_theta_max 0.999
_diffrn_measurement_device_type 'Bruker D8 Venture Photon CCD area detector'
_diffrn_measurement_method '\w scans'
_diffrn_radiation_monochromator graphite
_diffrn_radiation_type MoK\a
_diffrn_radiation_wavelength 0.71073
_diffrn_reflns_av_R_equivalents 0.0508
_diffrn_reflns_limit_h_max 12
_diffrn_reflns_limit_h_min -12
_diffrn_reflns_limit_k_max 8
_diffrn_reflns_limit_k_min -8
_diffrn_reflns_limit_l_max 32
_diffrn_reflns_limit_l_min -32
_diffrn_reflns_number 30978
_diffrn_reflns_theta_full 25.242
_diffrn_reflns_theta_max 27.993
_diffrn_reflns_theta_min 2.994
_diffrn_standards_number 0
_exptl_absorpt_coefficient_mu 2.214
_exptl_absorpt_correction_T_max 0.9284
_exptl_absorpt_correction_T_min 0.5078
_exptl_absorpt_correction_type integration
_exptl_absorpt_process_details
;
(XPREP; Bruker, 2016)
;
_exptl_crystal_colour orange
_exptl_crystal_density_diffrn 1.697
_exptl_crystal_density_method 'not measured'
_exptl_crystal_description plate
_exptl_crystal_F_000 728
_exptl_crystal_size_max 0.684
_exptl_crystal_size_mid 0.163
_exptl_crystal_size_min 0.038
_refine_diff_density_max 0.743
_refine_diff_density_min -0.377
_refine_ls_extinction_method none
_refine_ls_goodness_of_fit_ref 1.125
_refine_ls_hydrogen_treatment mixed
_refine_ls_matrix_type full
_refine_ls_number_constraints 0
_refine_ls_number_parameters 185
_refine_ls_number_reflns 3463
_refine_ls_number_restraints 0
_refine_ls_restrained_S_all 1.125
_refine_ls_R_factor_all 0.0309
_refine_ls_R_factor_gt 0.0255
_refine_ls_shift/su_max 0.001
_refine_ls_shift/su_mean 0
_refine_ls_structure_factor_coef Fsqd
_refine_ls_weighting_details 'w=1/[\s^2^(Fo^2^)+(0.0189P)^2^+1.5669P] where P=(Fo^2^+2Fc^2^)/3'
_refine_ls_weighting_scheme calc
_refine_ls_wR_factor_gt 0.0546
_refine_ls_wR_factor_ref 0.0568
_reflns_number_gt 3109
_reflns_number_total 3463
_reflns_threshold_expression 'I > 2\s(I)'
_cod_data_source_file xi2001sup1.cif
_cod_data_source_block IV
_cod_original_sg_symbol_H-M 'P 21/n'
_cod_database_code 2242472
_shelx_estimated_absorpt_t_min 0.313
_shelx_estimated_absorpt_t_max 0.921

loop_
_symmetry_equiv_pos_as_xyz
'x, y, z'
'-x+1/2, y+1/2, -z+1/2'
'-x, -y, -z'
'x-1/2, -y-1/2, z-1/2'

loop_
_atom_site_type_symbol
_atom_site_label
_atom_site_fract_x
_atom_site_fract_y
_atom_site_fract_z
_atom_site_U_iso_or_equiv
_atom_site_adp_type
_atom_site_calc_flag
_atom_site_occupancy
C C1 0.4776(2) 0.5625(4) 0.30540(9) 0.0228(4) Uani d 1
C C2 0.5527(2) 0.3668(4) 0.30591(9) 0.0264(5) Uani d 1
H H2 0.600702 0.334421 0.276565 0.032 Uiso calc 1
C C3 0.5584(2) 0.2182(4) 0.34868(10) 0.0273(5) Uani d 1
H H3 0.611349 0.086327 0.348888 0.033 Uiso calc 1
C C4 0.4864(2) 0.2631(4) 0.39109(10) 0.0277(5) Uani d 1
H H4 0.488952 0.161314 0.420293 0.033 Uiso calc 1
C C5 0.4111(2) 0.4563(4) 0.39071(9) 0.0292(5) Uani d 1
H H5 0.361284 0.486833 0.419662 0.035 Uiso calc 1
C C6 0.4075(2) 0.6059(4) 0.34849(9) 0.0273(5) Uani d 1
H H6 0.356522 0.739462 0.348997 0.033 Uiso calc 1
C C7 0.4644(2) 0.7258(4) 0.25903(10) 0.0263(5) Uani d 1
H H7 0.440241 0.872568 0.273366 0.032 Uiso calc 1
C C8 0.3496(3) 0.6640(5) 0.21243(11) 0.0361(6) Uani d 1
H H8A 0.366585 0.515084 0.199602 0.054 Uiso calc 1
H H8B 0.348559 0.769447 0.182486 0.054 Uiso calc 1
H H8C 0.259354 0.667562 0.225099 0.054 Uiso calc 1
N N1 0.5992(2) 0.7512(3) 0.23771(8) 0.0214(4) Uani d 1
H H1A 0.621(3) 0.633(5) 0.2208(10) 0.023(6) Uiso d 1
H H1B 0.591(3) 0.858(5) 0.2159(11) 0.026(7) Uiso d 1
H H1C 0.670(3) 0.780(4) 0.2662(12) 0.031(7) Uiso d 1
C C9 0.5029(2) 0.3948(4) 0.10780(8) 0.0204(4) Uani d 1
C C10 0.5399(2) 0.6044(4) 0.09238(9) 0.0233(4) Uani d 1
H H10 0.623639 0.670573 0.110297 0.028 Uiso calc 1
C C11 0.4551(2) 0.7177(4) 0.05091(9) 0.0249(4) Uani d 1
H H11 0.480966 0.860353 0.040232 0.03 Uiso calc 1
C C12 0.3327(2) 0.6210(4) 0.02534(8) 0.0240(4) Uani d 1
C C13 0.2946(2) 0.4109(4) 0.03976(9) 0.0279(5) Uani d 1
H H13 0.210789 0.344932 0.021782 0.034 Uiso calc 1
C C14 0.3806(2) 0.2995(4) 0.08068(9) 0.0246(4) Uani d 1
H H14 0.355719 0.155055 0.0905 0.029 Uiso calc 1
C C15 0.5894(2) 0.2737(4) 0.15462(9) 0.0220(4) Uani d 1
O O1 0.68527(16) 0.3835(3) 0.18395(6) 0.0249(3) Uani d 1
O O2 0.5591(2) 0.0792(3) 0.16235(7) 0.0375(4) Uani d 1
I I1 0.19967(2) 0.79494(3) -0.03513(2) 0.03359(6) Uani d 1

loop_
_atom_site_aniso_label
_atom_site_aniso_U_11
_atom_site_aniso_U_22
_atom_site_aniso_U_33
_atom_site_aniso_U_12
_atom_site_aniso_U_13
_atom_site_aniso_U_23
C1 0.0175(10) 0.0242(11) 0.0258(11) -0.0025(8) 0.0005(8) 0.0018(9)
C2 0.0263(11) 0.0296(12) 0.0245(11) 0.0037(9) 0.0076(9) 0.0029(9)
C3 0.0279(11) 0.0245(11) 0.0292(12) 0.0029(9) 0.0039(9) 0.0025(9)
C4 0.0262(11) 0.0326(13) 0.0239(11) -0.0014(9) 0.0029(9) 0.0042(9)
C5 0.0254(11) 0.0395(14) 0.0236(11) 0.0012(10) 0.0063(9) -0.0019(10)
C6 0.0226(11) 0.0278(12) 0.0308(12) 0.0048(9) 0.0023(9) -0.0002(10)
C7 0.0219(10) 0.0269(11) 0.0300(12) 0.0042(9) 0.0036(9) 0.0039(9)
C8 0.0250(12) 0.0472(16) 0.0339(13) 0.0017(11) -0.0019(10) 0.0057(12)
N1 0.0213(9) 0.0191(10) 0.0224(9) -0.0012(7) -0.0009(7) 0.0037(8)
C9 0.0229(10) 0.0205(10) 0.0183(9) 0.0012(8) 0.0046(8) 0.0004(8)
C10 0.0251(11) 0.0214(11) 0.0224(10) -0.0032(9) 0.0010(8) 0.0002(9)
C11 0.0330(12) 0.0201(10) 0.0219(10) 0.0008(9) 0.0056(9) 0.0036(9)
C12 0.0290(11) 0.0242(11) 0.0178(10) 0.0077(9) 0.0010(8) -0.0010(9)
C13 0.0263(11) 0.0264(12) 0.0289(12) -0.0016(9) -0.0017(9) -0.0023(10)
C14 0.0264(11) 0.0193(10) 0.0275(11) -0.0030(9) 0.0031(9) 0.0017(9)
C15 0.0258(10) 0.0216(10) 0.0189(10) 0.0019(8) 0.0047(8) 0.0020(8)
O1 0.0251(8) 0.0259(8) 0.0218(7) 0.0011(6) -0.0020(6) 0.0004(6)
O2 0.0508(11) 0.0234(9) 0.0334(9) -0.0059(8) -0.0069(8) 0.0109(7)
I1 0.03935(10) 0.03639(10) 0.02241(9) 0.01375(7) -0.00260(6) 0.00224(6)

loop_
_atom_type_symbol
_atom_type_description
_atom_type_scat_dispersion_real
_atom_type_scat_dispersion_imag
_atom_type_scat_source
C C 0.0033 0.0016 'International Tables Vol C Tables 4.2.6.8 and 6.1.1.4'
H H 0 0 'International Tables Vol C Tables 4.2.6.8 and 6.1.1.4'
N N 0.0061 0.0033 'International Tables Vol C Tables 4.2.6.8 and 6.1.1.4'
O O 0.0106 0.006 'International Tables Vol C Tables 4.2.6.8 and 6.1.1.4'
I I -0.4742 1.8119 'International Tables Vol C Tables 4.2.6.8 and 6.1.1.4'

loop_
_exptl_crystal_face_index_h
_exptl_crystal_face_index_k
_exptl_crystal_face_index_l
_exptl_crystal_face_perp_dist
0 -1 0 0.342
0 1 0 0.326
0 0 1 0.015
0 0 -1 0.019
-1 0 1 0.074
1 0 -1 0.076

loop_
_geom_angle_atom_site_label_1
_geom_angle_atom_site_label_2
_geom_angle_atom_site_label_3
_geom_angle
C6 C1 C2 118.6(2)
C6 C1 C7 118.4(2)
C2 C1 C7 123.0(2)
C3 C2 C1 120.9(2)
C3 C2 H2 119.5
C1 C2 H2 119.5
C4 C3 C2 119.7(2)
C4 C3 H3 120.2
C2 C3 H3 120.2
C5 C4 C3 119.7(2)
C5 C4 H4 120.1
C3 C4 H4 120.1
C4 C5 C6 120.5(2)
C4 C5 H5 119.8
C6 C5 H5 119.8
C5 C6 C1 120.6(2)
C5 C6 H6 119.7
C1 C6 H6 119.7
N1 C7 C1 111.61(18)
N1 C7 C8 109.3(2)
C1 C7 C8 112.4(2)
N1 C7 H7 107.8
C1 C7 H7 107.8
C8 C7 H7 107.8
C7 C8 H8A 109.5
C7 C8 H8B 109.5
H8A C8 H8B 109.5
C7 C8 H8C 109.5
H8A C8 H8C 109.5
H8B C8 H8C 109.5
C7 N1 H1A 112.5(17)
C7 N1 H1B 108.3(18)
H1A N1 H1B 109(2)
C7 N1 H1C 109.4(17)
H1A N1 H1C 108(2)
H1B N1 H1C 110(2)
C10 C9 C14 118.9(2)
C10 C9 C15 121.37(19)
C14 C9 C15 119.64(19)
C9 C10 C11 120.5(2)
C9 C10 H10 119.8
C11 C10 H10 119.8
C12 C11 C10 119.4(2)
C12 C11 H11 120.3
C10 C11 H11 120.3
C11 C12 C13 121.0(2)
C11 C12 I1 119.89(17)
C13 C12 I1 119.08(16)
C14 C13 C12 118.9(2)
C14 C13 H13 120.6
C12 C13 H13 120.6
C13 C14 C9 121.2(2)
C13 C14 H14 119.4
C9 C14 H14 119.4
O2 C15 O1 125.4(2)
O2 C15 C9 117.8(2)
O1 C15 C9 116.76(19)

loop_
_geom_bond_atom_site_label_1
_geom_bond_atom_site_label_2
_geom_bond_distance
C1 C6 1.387(3)
C1 C2 1.391(3)
C1 C7 1.509(3)
C2 C3 1.388(3)
C2 H2 0.95
C3 C4 1.386(3)
C3 H3 0.95
C4 C5 1.380(3)
C4 H4 0.95
C5 C6 1.383(3)
C5 H5 0.95
C6 H6 0.95
C7 N1 1.501(3)
C7 C8 1.517(3)
C7 H7 1
C8 H8A 0.98
C8 H8B 0.98
C8 H8C 0.98
N1 H1A 0.88(3)
N1 H1B 0.84(3)
N1 H1C 0.92(3)
C9 C10 1.390(3)
C9 C14 1.392(3)
C9 C15 1.509(3)
C10 C11 1.391(3)
C10 H10 0.95
C11 C12 1.383(3)
C11 H11 0.95
C12 C13 1.389(3)
C12 I1 2.098(2)
C13 C14 1.382(3)
C13 H13 0.95
C14 H14 0.95
C15 O2 1.237(3)
C15 O1 1.272(3)

loop_
_geom_hbond_atom_site_label_D
_geom_hbond_atom_site_label_H
_geom_hbond_atom_site_label_A
_geom_hbond_site_symmetry_A
_geom_hbond_distance_DH
_geom_hbond_distance_HA
_geom_hbond_distance_DA
_geom_hbond_angle_DHA
_geom_hbond_publ_flag
N1 H1A O1 . 0.88(3) 1.92(3) 2.796(3) 175(2) yes
N1 H1B O2 1_565 0.84(3) 1.88(3) 2.715(3) 174(3) yes
N1 H1C O1 2_655 0.92(3) 1.83(3) 2.735(2) 169(3) yes

loop_
_geom_torsion_atom_site_label_1
_geom_torsion_atom_site_label_2
_geom_torsion_atom_site_label_3
_geom_torsion_atom_site_label_4
_geom_torsion
C6 C1 C2 C3 -0.4(3)
C7 C1 C2 C3 -178.0(2)
C1 C2 C3 C4 1.1(4)
C2 C3 C4 C5 -0.7(4)
C3 C4 C5 C6 -0.3(4)
C4 C5 C6 C1 1.1(4)
C2 C1 C6 C5 -0.7(3)
C7 C1 C6 C5 177.0(2)
C6 C1 C7 N1 142.4(2)
C2 C1 C7 N1 -40.0(3)
C6 C1 C7 C8 -94.4(3)
C2 C1 C7 C8 83.2(3)
C14 C9 C10 C11 0.7(3)
C15 C9 C10 C11 -176.7(2)
C9 C10 C11 C12 0.6(3)
C10 C11 C12 C13 -1.2(3)
C10 C11 C12 I1 177.56(16)
C11 C12 C13 C14 0.6(3)
I1 C12 C13 C14 -178.18(17)
C12 C13 C14 C9 0.7(3)
C10 C9 C14 C13 -1.3(3)
C15 C9 C14 C13 176.2(2)
C10 C9 C15 O2 -172.3(2)
C14 C9 C15 O2 10.3(3)
C10 C9 C15 O1 9.7(3)
C14 C9 C15 O1 -167.7(2)

_cod_database_fobs_code 2242472
